data_4075292
loop_
_publ_author_name
'Wang, Yuzhong'
'Quillian, Brandon'
'Wei, Pingrong'
'Wannere, Chaitanya S.'
'Schleyer, Paul v. R.'
'Robinson, Gregory H.'

_publ_section_title
;
 A Self-Assembled Organometallic Sphere:&#x00A0;
 [{(t-BuC5H4)(t-BuC5H3)Zr(\m-H)Na}2]4
;
_journal_issue 13
_journal_name_full Organometallics
_journal_page_first 3286
_journal_paper_doi 10.1021/om0601899
_journal_volume 25
_journal_year 2006
_chemical_formula_sum 'C158 H224 Na8 Zr8'
_chemical_formula_weight 3037.04
_chemical_name_systematic
; 
 ? 
;
_space_group_IT_number 142
_symmetry_cell_setting tetragonal
_symmetry_space_group_name_Hall '-I 4bd 2c'
_symmetry_space_group_name_H-M 'I 41/a c d :2'
_atom_sites_solution_hydrogens geom
_atom_sites_solution_primary direct
_atom_sites_solution_secondary difmap
_audit_creation_method SHELXL-97
_cell_angle_alpha 90.00
_cell_angle_beta 90.00
_cell_angle_gamma 90.00
_cell_formula_units_Z 8
_cell_length_a 30.6848(12)
_cell_length_b 30.6848(12)
_cell_length_c 33.474(2)
_cell_measurement_temperature 273(2)
_cell_volume 31518(3)
_computing_structure_refinement 'SHELXL-97 (Sheldrick, 1997)'
_computing_structure_solution 'SHELXS-97 (Sheldrick, 1990)'
_diffrn_ambient_temperature 273(2)
_diffrn_measured_fraction_theta_full 0.991
_diffrn_measured_fraction_theta_max 0.991
_diffrn_radiation_monochromator graphite
_diffrn_radiation_source 'fine-focus sealed tube'
_diffrn_radiation_type MoK\a
_diffrn_radiation_wavelength 0.71073
_diffrn_reflns_av_R_equivalents 0.0667
_diffrn_reflns_av_sigmaI/netI 0.0304
_diffrn_reflns_limit_h_max 36
_diffrn_reflns_limit_h_min -36
_diffrn_reflns_limit_k_max 36
_diffrn_reflns_limit_k_min -36
_diffrn_reflns_limit_l_max 35
_diffrn_reflns_limit_l_min -39
_diffrn_reflns_number 90474
_diffrn_reflns_theta_full 25.00
_diffrn_reflns_theta_max 25.00
_diffrn_reflns_theta_min 1.54
_exptl_absorpt_coefficient_mu 0.575
_exptl_absorpt_correction_T_max 0.8027
_exptl_absorpt_correction_T_min 0.7428
_exptl_absorpt_correction_type multi-scan
_exptl_absorpt_process_details 'Bruker SADABS'
_exptl_crystal_colour 'dark red'
_exptl_crystal_density_diffrn 1.280
_exptl_crystal_density_method 'not measured'
_exptl_crystal_F_000 12640
_exptl_crystal_size_max 0.55
_exptl_crystal_size_mid 0.45
_exptl_crystal_size_min 0.40
_refine_diff_density_max 0.543
_refine_diff_density_min -0.561
_refine_diff_density_rms 0.073
_refine_ls_extinction_method none
_refine_ls_goodness_of_fit_ref 1.117
_refine_ls_hydrogen_treatment constr
_refine_ls_matrix_type full
_refine_ls_number_parameters 393
_refine_ls_number_reflns 6882
_refine_ls_number_restraints 0
_refine_ls_restrained_S_all 1.117
_refine_ls_R_factor_all 0.0833
_refine_ls_R_factor_gt 0.0397
_refine_ls_shift/su_max 0.001
_refine_ls_shift/su_mean 0.000
_refine_ls_structure_factor_coef Fsqd
_refine_ls_weighting_details 'calc w=1/[\s^2^(Fo^2^)+(0.0636P)^2^+144.7053P] where P=(Fo^2^+2Fc^2^)/3'
_refine_ls_weighting_scheme calc
_refine_ls_wR_factor_gt 0.1001
_refine_ls_wR_factor_ref 0.1541
_reflns_number_gt 4576
_reflns_number_total 6882
_reflns_threshold_expression >2sigma(I)
_cod_data_source_file om0601899si20060411_055012.cif
_cod_data_source_block sad
_cod_original_sg_symbol_H-M I4(1)/acd
_cod_database_code 4075292

loop_
_symmetry_equiv_pos_as_xyz
'x, y, z'
'-x+1/2, -y, z+1/2'
'-y+1/4, x+3/4, z+1/4'
'y+1/4, -x+1/4, z+3/4'
'-x+1/2, y, -z'
'x, -y, -z+1/2'
'y+1/4, x+3/4, -z+3/4'
'-y+1/4, -x+1/4, -z+1/4'
'x+1/2, y+1/2, z+1/2'
'-x+1, -y+1/2, z+1'
'-y+3/4, x+5/4, z+3/4'
'y+3/4, -x+3/4, z+5/4'
'-x+1, y+1/2, -z+1/2'
'x+1/2, -y+1/2, -z+1'
'y+3/4, x+5/4, -z+5/4'
'-y+3/4, -x+3/4, -z+3/4'
'-x, -y, -z'
'x-1/2, y, -z-1/2'
'y-1/4, -x-3/4, -z-1/4'
'-y-1/4, x-1/4, -z-3/4'
'x-1/2, -y, z'
'-x, y, z-1/2'
'-y-1/4, -x-3/4, z-3/4'
'y-1/4, x-1/4, z-1/4'
'-x+1/2, -y+1/2, -z+1/2'
'x, y+1/2, -z'
'y+1/4, -x-1/4, -z+1/4'
'-y+1/4, x+1/4, -z-1/4'
'x, -y+1/2, z+1/2'
'-x+1/2, y+1/2, z'
'-y+1/4, -x-1/4, z-1/4'
'y+1/4, x+1/4, z+1/4'

loop_
_atom_site_label
_atom_site_type_symbol
_atom_site_fract_x
_atom_site_fract_y
_atom_site_fract_z
_atom_site_U_iso_or_equiv
_atom_site_adp_type
_atom_site_occupancy
_atom_site_symmetry_multiplicity
_atom_site_calc_flag
_atom_site_refinement_flags
Zr1 Zr 0.382259(16) 0.128840(16) 0.103495(14) 0.04155(16) Uani 1 1 d .
Zr2 Zr 0.443539(17) 0.144188(17) 0.023432(14) 0.04251(17) Uani 1 1 d .
Na1 Na 0.34445(8) 0.22955(7) 0.10133(7) 0.0625(6) Uani 1 1 d .
Na2 Na 0.53715(8) 0.15109(10) 0.07093(8) 0.0767(8) Uani 1 1 d .
C1 C 0.45818(17) 0.12065(17) 0.08942(15) 0.0447(12) Uani 1 1 d .
C2 C 0.44575(18) 0.07927(19) 0.10702(16) 0.0470(13) Uani 1 1 d .
H2 H 0.4412(16) 0.0570(17) 0.0940(15) 0.037(14) Uiso 1 1 d .
C3 C 0.43494(17) 0.08285(17) 0.14852(15) 0.0464(12) Uani 1 1 d .
C4 C 0.44053(18) 0.12634(19) 0.15850(16) 0.0472(13) Uani 1 1 d .
H4 H 0.4393(17) 0.1365(18) 0.1832(17) 0.050(16) Uiso 1 1 d .
C5 C 0.45561(17) 0.14958(19) 0.12436(15) 0.0437(12) Uani 1 1 d .
H5 H 0.4616(15) 0.1794(17) 0.1253(13) 0.034(12) Uiso 1 1 d .
C6 C 0.4264(2) 0.0455(2) 0.17849(17) 0.0586(15) Uani 1 1 d .
C7 C 0.3961(3) 0.0606(2) 0.2119(2) 0.081(2) Uani 1 1 d .
H7A H 0.3680 0.0673 0.2010 0.121 Uiso 1 1 calc R
H7B H 0.4081 0.0861 0.2244 0.121 Uiso 1 1 calc R
H7C H 0.3933 0.0378 0.2314 0.121 Uiso 1 1 calc R
C8 C 0.4084(3) 0.0048(2) 0.1581(2) 0.078(2) Uani 1 1 d .
H8A H 0.3806 0.0113 0.1464 0.117 Uiso 1 1 calc R
H8B H 0.4050 -0.0181 0.1774 0.117 Uiso 1 1 calc R
H8C H 0.4282 -0.0045 0.1376 0.117 Uiso 1 1 calc R
C9 C 0.4708(3) 0.0333(3) 0.1969(2) 0.090(2) Uani 1 1 d .
H9A H 0.4670 0.0098 0.2156 0.135 Uiso 1 1 calc R
H9B H 0.4827 0.0581 0.2105 0.135 Uiso 1 1 calc R
H9C H 0.4904 0.0243 0.1761 0.135 Uiso 1 1 calc R
C10 C 0.32120(19) 0.07567(19) 0.11968(19) 0.0565(14) Uani 1 1 d .
H10A H 0.3196 0.0577 0.1438 0.068 Uiso 1 1 calc R
C11 C 0.3413(2) 0.0632(2) 0.08384(19) 0.0604(16) Uani 1 1 d .
H11A H 0.3540 0.0345 0.0783 0.073 Uiso 1 1 calc R
C12 C 0.33135(19) 0.0948(2) 0.0551(2) 0.0631(17) Uani 1 1 d .
H12A H 0.3364 0.0920 0.0263 0.076 Uiso 1 1 calc R
C13 C 0.30569(19) 0.1271(2) 0.07347(19) 0.0601(15) Uani 1 1 d .
H13A H 0.2915 0.1514 0.0596 0.072 Uiso 1 1 calc R
C14 C 0.29815(18) 0.1149(2) 0.11372(18) 0.0565(15) Uani 1 1 d .
C15 C 0.2644(2) 0.1343(2) 0.1424(2) 0.0667(17) Uani 1 1 d .
C16 C 0.2749(3) 0.1217(3) 0.1856(2) 0.098(3) Uani 1 1 d .
H16A H 0.2774 0.0905 0.1876 0.146 Uiso 1 1 calc R
H16B H 0.2519 0.1316 0.2029 0.146 Uiso 1 1 calc R
H16C H 0.3019 0.1349 0.1935 0.146 Uiso 1 1 calc R
C17 C 0.2206(2) 0.1134(3) 0.1308(3) 0.097(3) Uani 1 1 d .
H17A H 0.2130 0.1218 0.1041 0.145 Uiso 1 1 calc R
H17B H 0.1983 0.1231 0.1489 0.145 Uiso 1 1 calc R
H17C H 0.2230 0.0822 0.1322 0.145 Uiso 1 1 calc R
C18 C 0.2605(3) 0.1831(3) 0.1387(3) 0.107(3) Uani 1 1 d .
H18A H 0.2542 0.1906 0.1115 0.161 Uiso 1 1 calc R
H18B H 0.2875 0.1965 0.1466 0.161 Uiso 1 1 calc R
H18C H 0.2374 0.1933 0.1557 0.161 Uiso 1 1 calc R
C19 C 0.39017(17) 0.18547(17) 0.05718(16) 0.0461(12) Uani 1 1 d .
C20 C 0.37558(19) 0.18518(19) 0.01599(17) 0.0538(14) Uani 1 1 d .
H20A H 0.3481 0.1720 0.0073 0.065 Uiso 1 1 calc R
C21 C 0.40207(19) 0.2105(2) -0.00902(16) 0.0538(14) Uani 1 1 d .
C22 C 0.43566(19) 0.22777(18) 0.01507(16) 0.0530(14) Uani 1 1 d .
H22A H 0.4585 0.2481 0.0065 0.064 Uiso 1 1 calc R
C23 C 0.42771(19) 0.21345(18) 0.05466(16) 0.0502(13) Uani 1 1 d .
H23A H 0.4434 0.2246 0.0780 0.060 Uiso 1 1 calc R
C24 C 0.3931(2) 0.2250(2) -0.05218(18) 0.0678(17) Uani 1 1 d .
C25 C 0.4354(3) 0.2333(3) -0.0746(2) 0.087(2) Uani 1 1 d .
H25A H 0.4516 0.2067 -0.0766 0.130 Uiso 1 1 calc R
H25B H 0.4523 0.2546 -0.0605 0.130 Uiso 1 1 calc R
H25C H 0.4289 0.2439 -0.1009 0.130 Uiso 1 1 calc R
C26 C 0.3671(3) 0.2678(3) -0.0497(2) 0.095(3) Uani 1 1 d .
H26A H 0.3404 0.2628 -0.0355 0.143 Uiso 1 1 calc R
H26B H 0.3606 0.2779 -0.0762 0.143 Uiso 1 1 calc R
H26C H 0.3840 0.2894 -0.0359 0.143 Uiso 1 1 calc R
C27 C 0.3652(3) 0.1915(3) -0.0741(2) 0.093(2) Uani 1 1 d .
H27A H 0.3809 0.1645 -0.0762 0.139 Uiso 1 1 calc R
H27B H 0.3585 0.2021 -0.1004 0.139 Uiso 1 1 calc R
H27C H 0.3386 0.1868 -0.0596 0.139 Uiso 1 1 calc R
C28 C 0.4484(2) 0.1084(2) -0.04496(16) 0.0594(15) Uani 1 1 d .
H28A H 0.4482 0.1242 -0.0704 0.071 Uiso 1 1 calc R
C29 C 0.4113(2) 0.0931(2) -0.02535(18) 0.0639(17) Uani 1 1 d .
H29A H 0.3814 0.0942 -0.0357 0.077 Uiso 1 1 calc R
C30 C 0.4260(2) 0.0671(2) 0.00681(19) 0.0633(16) Uani 1 1 d .
H30A H 0.4077 0.0476 0.0229 0.076 Uiso 1 1 calc R
C31 C 0.4716(2) 0.06764(19) 0.00678(17) 0.0579(15) Uani 1 1 d .
H31A H 0.4902 0.0499 0.0241 0.069 Uiso 1 1 calc R
C32 C 0.48625(19) 0.09292(19) -0.02570(16) 0.0536(14) Uani 1 1 d .
C33 C 0.5321(2) 0.0952(2) -0.04189(18) 0.0639(16) Uani 1 1 d .
C34 C 0.5384(3) 0.0555(3) -0.0693(3) 0.122(4) Uani 1 1 d .
H34A H 0.5169 0.0561 -0.0901 0.184 Uiso 1 1 calc R
H34B H 0.5354 0.0293 -0.0540 0.184 Uiso 1 1 calc R
H34C H 0.5670 0.0565 -0.0810 0.184 Uiso 1 1 calc R
C35 C 0.5386(3) 0.1358(3) -0.0671(3) 0.095(2) Uani 1 1 d .
H35A H 0.5348 0.1612 -0.0507 0.143 Uiso 1 1 calc R
H35B H 0.5177 0.1361 -0.0884 0.143 Uiso 1 1 calc R
H35C H 0.5675 0.1357 -0.0781 0.143 Uiso 1 1 calc R
C36 C 0.5664(3) 0.0950(4) -0.0097(2) 0.120(4) Uani 1 1 d .
H36A H 0.5627 0.1201 0.0072 0.180 Uiso 1 1 calc R
H36B H 0.5948 0.0959 -0.0217 0.180 Uiso 1 1 calc R
H36C H 0.5637 0.0690 0.0061 0.180 Uiso 1 1 calc R
C37 C 0.2824(6) -0.0324(6) 0.1250 0.190(9) Uiso 1 2 d S
C38 C 0.2909(8) -0.0424(8) 0.1607(7) 0.270(10) Uiso 1 1 d .
C39 C 0.3272(9) -0.0774(8) 0.1689(7) 0.276(11) Uiso 1 1 d .
C40 C 0.3368(7) -0.0868(7) 0.1250 0.237(12) Uiso 1 2 d S
C41 C 0.2857 -0.0354 0.2002 0.212 Uiso 0.50 1 d P
H1 H 0.5020(17) 0.1656(17) 0.0192(14) 0.056(15) Uiso 1 1 d .
H3 H 0.362(2) 0.172(2) 0.1421(17) 0.072(18) Uiso 1 1 d .

loop_
_atom_site_aniso_label
_atom_site_aniso_U_11
_atom_site_aniso_U_22
_atom_site_aniso_U_33
_atom_site_aniso_U_23
_atom_site_aniso_U_13
_atom_site_aniso_U_12
Zr1 0.0418(3) 0.0403(3) 0.0426(3) -0.0049(2) 0.0007(2) -0.0044(2)
Zr2 0.0455(3) 0.0463(3) 0.0357(3) -0.0054(2) -0.0021(2) 0.0001(2)
Na1 0.0663(15) 0.0524(13) 0.0689(15) -0.0105(11) -0.0035(12) 0.0069(11)
Na2 0.0532(14) 0.116(2) 0.0612(14) 0.0178(14) -0.0129(12) -0.0035(14)
C1 0.043(3) 0.050(3) 0.041(3) -0.001(2) -0.003(2) 0.000(2)
C2 0.054(3) 0.045(3) 0.042(3) -0.009(3) -0.004(2) 0.000(3)
C3 0.045(3) 0.048(3) 0.046(3) 0.006(2) 0.001(2) 0.000(2)
C4 0.052(3) 0.053(3) 0.036(3) -0.004(2) -0.003(2) -0.003(3)
C5 0.041(3) 0.047(3) 0.042(3) -0.005(2) -0.004(2) -0.005(2)
C6 0.064(4) 0.058(4) 0.054(3) 0.016(3) 0.010(3) 0.000(3)
C7 0.103(6) 0.079(5) 0.060(4) 0.016(4) 0.024(4) -0.001(4)
C8 0.098(5) 0.055(4) 0.082(5) 0.013(4) 0.013(4) -0.003(4)
C9 0.092(5) 0.098(6) 0.079(5) 0.048(4) 0.001(4) 0.007(4)
C10 0.051(3) 0.051(3) 0.068(4) -0.002(3) 0.006(3) -0.012(3)
C11 0.061(4) 0.049(3) 0.072(4) -0.010(3) 0.003(3) -0.017(3)
C12 0.052(3) 0.075(4) 0.063(4) -0.022(3) -0.001(3) -0.023(3)
C13 0.043(3) 0.065(4) 0.072(4) -0.002(3) -0.004(3) -0.008(3)
C14 0.041(3) 0.059(4) 0.070(4) -0.008(3) 0.002(3) -0.008(3)
C15 0.046(3) 0.067(4) 0.088(5) -0.012(4) 0.017(3) -0.009(3)
C16 0.084(6) 0.125(7) 0.084(5) -0.019(5) 0.023(4) -0.002(5)
C17 0.049(4) 0.125(7) 0.116(6) -0.010(5) 0.012(4) -0.012(4)
C18 0.092(6) 0.080(6) 0.149(8) -0.014(5) 0.043(6) 0.008(4)
C19 0.041(3) 0.049(3) 0.048(3) -0.001(2) 0.003(2) 0.006(2)
C20 0.048(3) 0.058(3) 0.055(3) 0.001(3) -0.008(3) 0.006(3)
C21 0.056(3) 0.063(4) 0.043(3) 0.003(3) -0.001(3) 0.007(3)
C22 0.055(3) 0.048(3) 0.056(3) 0.006(3) 0.004(3) 0.004(3)
C23 0.056(3) 0.048(3) 0.046(3) -0.008(2) -0.001(3) 0.000(3)
C24 0.070(4) 0.084(5) 0.050(3) 0.013(3) 0.000(3) 0.013(3)
C25 0.099(6) 0.103(6) 0.058(4) 0.015(4) 0.015(4) 0.015(5)
C26 0.113(6) 0.103(6) 0.069(5) 0.025(4) 0.000(4) 0.038(5)
C27 0.104(6) 0.115(7) 0.058(4) 0.006(4) -0.031(4) 0.003(5)
C28 0.071(4) 0.068(4) 0.039(3) -0.016(3) -0.002(3) 0.004(3)
C29 0.064(4) 0.076(4) 0.051(3) -0.029(3) -0.009(3) -0.002(3)
C30 0.076(4) 0.053(4) 0.061(4) -0.019(3) 0.010(3) -0.009(3)
C31 0.077(4) 0.048(3) 0.049(3) -0.009(3) 0.003(3) 0.007(3)
C32 0.063(4) 0.055(3) 0.044(3) -0.011(3) 0.000(3) 0.006(3)
C33 0.066(4) 0.075(4) 0.051(3) -0.012(3) 0.007(3) 0.007(3)
C34 0.104(7) 0.110(7) 0.154(9) -0.069(6) 0.059(6) -0.012(5)
C35 0.089(6) 0.104(6) 0.093(6) 0.017(5) 0.023(5) 0.001(5)
C36 0.073(5) 0.215(12) 0.072(5) -0.003(6) 0.001(4) 0.024(6)

loop_
_atom_type_symbol
_atom_type_description
_atom_type_scat_dispersion_real
_atom_type_scat_dispersion_imag
_atom_type_scat_source
C C 0.0033 0.0016 'International Tables Vol C Tables 4.2.6.8 and 6.1.1.4'
H H 0.0000 0.0000 'International Tables Vol C Tables 4.2.6.8 and 6.1.1.4'
Na Na 0.0362 0.0249 'International Tables Vol C Tables 4.2.6.8 and 6.1.1.4'
Zr Zr -2.9673 0.5597 'International Tables Vol C Tables 4.2.6.8 and 6.1.1.4'

loop_
_geom_angle_atom_site_label_1
_geom_angle_atom_site_label_2
_geom_angle_atom_site_label_3
_geom_angle
_geom_angle_site_symmetry_1
_geom_angle_site_symmetry_3
C19 Zr1 C1 81.17(18) . .
C19 Zr1 C5 84.29(19) . .
C1 Zr1 C5 35.42(17) . .
C19 Zr1 C11 118.9(2) . .
C1 Zr1 C11 111.0(2) . .
C5 Zr1 C11 139.5(2) . .
C19 Zr1 C2 113.97(18) . .
C1 Zr1 C2 34.65(18) . .
C5 Zr1 C2 54.59(19) . .
C11 Zr1 C2 85.0(2) . .
C19 Zr1 C12 86.8(2) . .
C1 Zr1 C12 116.17(19) . .
C5 Zr1 C12 151.31(19) . .
C11 Zr1 C12 32.9(2) . .
C2 Zr1 C12 105.6(2) . .
C19 Zr1 C10 133.9(2) . .
C1 Zr1 C10 133.85(19) . .
C5 Zr1 C10 141.8(2) . .
C11 Zr1 C10 32.5(2) . .
C2 Zr1 C10 100.1(2) . .
C12 Zr1 C10 53.5(2) . .
C19 Zr1 C13 81.4(2) . .
C1 Zr1 C13 144.71(19) . .
C5 Zr1 C13 164.9(2) . .
C11 Zr1 C13 53.7(2) . .
C2 Zr1 C13 136.9(2) . .
C12 Zr1 C13 32.4(2) . .
C10 Zr1 C13 52.6(2) . .
C19 Zr1 C4 115.14(18) . .
C1 Zr1 C4 57.28(18) . .
C5 Zr1 C4 32.92(18) . .
C11 Zr1 C4 121.5(2) . .
C2 Zr1 C4 53.07(18) . .
C12 Zr1 C4 153.4(2) . .
C10 Zr1 C4 109.94(19) . .
C13 Zr1 C4 157.14(19) . .
C19 Zr1 C3 135.73(17) . .
C1 Zr1 C3 57.04(17) . .
C5 Zr1 C3 53.66(18) . .
C11 Zr1 C3 91.6(2) . .
C2 Zr1 C3 32.48(17) . .
C12 Zr1 C3 122.5(2) . .
C10 Zr1 C3 89.22(19) . .
C13 Zr1 C3 141.39(19) . .
C4 Zr1 C3 30.96(17) . .
C19 Zr1 C14 107.91(19) . .
C1 Zr1 C14 164.16(19) . .
C5 Zr1 C14 155.11(18) . .
C11 Zr1 C14 53.3(2) . .
C2 Zr1 C14 131.64(19) . .
C12 Zr1 C14 53.16(19) . .
C10 Zr1 C14 31.53(19) . .
C13 Zr1 C14 31.62(19) . .
C4 Zr1 C14 125.68(19) . .
C3 Zr1 C14 116.19(18) . .
C19 Zr1 Zr2 45.48(12) . .
C1 Zr1 Zr2 45.66(12) . .
C5 Zr1 Zr2 70.76(12) . .
C11 Zr1 Zr2 100.96(15) . .
C2 Zr1 Zr2 71.25(13) . .
C12 Zr1 Zr2 83.62(15) . .
C10 Zr1 Zr2 133.07(14) . .
C13 Zr1 Zr2 101.94(14) . .
C4 Zr1 Zr2 100.92(13) . .
C3 Zr1 Zr2 101.06(11) . .
C14 Zr1 Zr2 133.18(14) . .
C19 Zr1 H3 88.3(18) . .
C1 Zr1 H3 120.5(18) . .
C5 Zr1 H3 85.5(18) . .
C11 Zr1 H3 124.9(18) . .
C2 Zr1 H3 129.1(18) . .
C12 Zr1 H3 121.5(18) . .
C10 Zr1 H3 93.6(18) . .
C13 Zr1 H3 89.3(18) . .
C4 Zr1 H3 76.2(18) . .
C3 Zr1 H3 100.1(18) . .
C14 Zr1 H3 73.6(18) . .
Zr2 Zr1 H3 128.3(18) . .
C19 Zr2 C1 81.30(18) . .
C19 Zr2 C23 35.04(18) . .
C1 Zr2 C23 84.43(18) . .
C19 Zr2 C20 35.05(18) . .
C1 Zr2 C20 114.42(18) . .
C23 Zr2 C20 54.63(19) . .
C19 Zr2 C29 112.3(2) . .
C1 Zr2 C29 119.9(2) . .
C23 Zr2 C29 139.8(2) . .
C20 Zr2 C29 85.3(2) . .
C19 Zr2 C30 117.8(2) . .
C1 Zr2 C30 87.7(2) . .
C23 Zr2 C30 152.7(2) . .
C20 Zr2 C30 106.3(2) . .
C29 Zr2 C30 33.1(2) . .
C19 Zr2 C28 134.74(19) . .
C1 Zr2 C28 134.2(2) . .
C23 Zr2 C28 141.3(2) . .
C20 Zr2 C28 100.4(2) . .
C29 Zr2 C28 32.3(2) . .
C30 Zr2 C28 53.2(2) . .
C19 Zr2 C31 146.05(19) . .
C1 Zr2 C31 81.93(18) . .
C23 Zr2 C31 165.27(19) . .
C20 Zr2 C31 137.3(2) . .
C29 Zr2 C31 53.8(2) . .
C30 Zr2 C31 32.1(2) . .
C28 Zr2 C31 52.3(2) . .
C19 Zr2 C22 57.00(18) . .
C1 Zr2 C22 114.87(18) . .
C23 Zr2 C22 32.64(17) . .
C20 Zr2 C22 53.2(2) . .
C29 Zr2 C22 121.3(2) . .
C30 Zr2 C22 153.7(2) . .
C28 Zr2 C22 109.60(19) . .
C31 Zr2 C22 156.20(18) . .
C19 Zr2 C32 165.50(18) . .
C1 Zr2 C32 107.87(18) . .
C23 Zr2 C32 153.84(19) . .
C20 Zr2 C32 132.00(18) . .
C29 Zr2 C32 53.5(2) . .
C30 Zr2 C32 53.0(2) . .
C28 Zr2 C32 31.61(18) . .
C31 Zr2 C32 31.49(18) . .
C22 Zr2 C32 124.88(18) . .
C19 Zr2 C21 56.44(18) . .
C1 Zr2 C21 135.42(18) . .
C23 Zr2 C21 53.30(18) . .
C20 Zr2 C21 31.74(18) . .
C29 Zr2 C21 91.4(2) . .
C30 Zr2 C21 122.5(2) . .
C28 Zr2 C21 89.46(19) . .
C31 Zr2 C21 141.28(18) . .
C22 Zr2 C21 31.35(17) . .
C32 Zr2 C21 116.45(18) . .
C19 Zr2 Zr1 45.06(13) . .
C1 Zr2 Zr1 46.24(13) . .
C23 Zr2 Zr1 70.16(13) . .
C20 Zr2 Zr1 70.82(14) . .
C29 Zr2 Zr1 102.57(16) . .
C30 Zr2 Zr1 85.56(15) . .
C28 Zr2 Zr1 134.55(15) . .
C31 Zr2 Zr1 103.69(13) . .
C22 Zr2 Zr1 100.10(12) . .
C32 Zr2 Zr1 134.89(13) . .
C21 Zr2 Zr1 99.75(12) . .
C19 Zr2 H1 120.1(16) . .
C1 Zr2 H1 89.8(14) . .
C23 Zr2 H1 85.4(16) . .
C20 Zr2 H1 127.9(16) . .
C29 Zr2 H1 122.9(15) . .
C30 Zr2 H1 120.8(16) . .
C28 Zr2 H1 91.4(15) . .
C31 Zr2 H1 89.1(16) . .
C22 Zr2 H1 74.9(16) . .
C32 Zr2 H1 72.0(15) . .
C21 Zr2 H1 99.0(16) . .
Zr1 Zr2 H1 129.9(14) . .
C19 Na1 C3 128.8(2) . 27_565
C19 Na1 C4 102.94(19) . 27_565
C3 Na1 C4 30.27(17) 27_565 27_565
C19 Na1 C2 150.8(2) . 27_565
C3 Na1 C2 30.90(16) 27_565 27_565
C4 Na1 C2 49.49(17) 27_565 27_565
C19 Na1 C5 103.13(19) . 27_565
C3 Na1 C5 50.35(17) 27_565 27_565
C4 Na1 C5 30.58(16) 27_565 27_565
C2 Na1 C5 48.79(17) 27_565 27_565
C19 Na1 C1 128.70(19) . 27_565
C3 Na1 C1 51.43(16) 27_565 27_565
C4 Na1 C1 50.85(16) 27_565 27_565
C2 Na1 C1 29.93(16) 27_565 27_565
C5 Na1 C1 30.30(15) 27_565 27_565
C19 Na1 C9 108.9(2) . 27_565
C3 Na1 C9 52.76(18) 27_565 27_565
C4 Na1 C9 71.7(2) 27_565 27_565
C2 Na1 C9 74.5(2) 27_565 27_565
C5 Na1 C9 100.6(2) 27_565 27_565
C1 Na1 C9 102.47(19) 27_565 27_565
C19 Na1 C23 27.88(16) . .
C3 Na1 C23 105.98(18) 27_565 .
C4 Na1 C23 77.10(17) 27_565 .
C2 Na1 C23 122.99(18) 27_565 .
C5 Na1 C23 75.58(17) 27_565 .
C1 Na1 C23 103.20(17) 27_565 .
C9 Na1 C23 110.1(2) 27_565 .
C19 Na1 Na2 95.29(15) . 27_565
C3 Na1 Na2 103.43(14) 27_565 27_565
C4 Na1 Na2 92.80(15) 27_565 27_565
C2 Na1 Na2 79.03(14) 27_565 27_565
C5 Na1 Na2 62.25(13) 27_565 27_565
C1 Na1 Na2 52.17(12) 27_565 27_565
C9 Na1 Na2 153.42(18) 27_565 27_565
C23 Na1 Na2 86.26(13) . 27_565
C19 Na1 H3 78.1(15) . .
C3 Na1 H3 142.5(15) 27_565 .
C4 Na1 H3 134.0(15) 27_565 .
C2 Na1 H3 112.7(15) 27_565 .
C5 Na1 H3 103.6(15) 27_565 .
C1 Na1 H3 92.1(15) 27_565 .
C9 Na1 H3 152.5(16) 27_565 .
C23 Na1 H3 88.7(15) . .
Na2 Na1 H3 42.1(15) 27_565 .
C1 Na2 C4 153.11(18) . 20_656
C1 Na2 C5 28.55(15) . .
C4 Na2 C5 126.37(17) 20_656 .
C1 Na2 Na1 58.08(13) . 20_656
C4 Na2 Na1 100.13(13) 20_656 20_656
C5 Na2 Na1 51.91(12) . 20_656
C1 Na2 Zr1 115.09(13) . 20_656
C4 Na2 Zr1 44.01(11) 20_656 20_656
C5 Na2 Zr1 99.71(12) . 20_656
Na1 Na2 Zr1 57.30(6) 20_656 20_656
C1 Na2 H1 78.3(14) . .
C4 Na2 H1 124.2(15) 20_656 .
C5 Na2 H1 93.7(14) . .
Na1 Na2 H1 135.5(15) 20_656 .
Zr1 Na2 H1 166.2(14) 20_656 .
C2 C1 C5 101.0(4) . .
C2 C1 Zr2 126.6(4) . .
C5 C1 Zr2 123.2(4) . .
C2 C1 Zr1 75.8(3) . .
C5 C1 Zr1 74.2(3) . .
Zr2 C1 Zr1 88.10(17) . .
C2 C1 Na2 129.7(4) . .
C5 C1 Na2 91.3(3) . .
Zr2 C1 Na2 81.33(16) . .
Zr1 C1 Na2 153.3(2) . .
C2 C1 Na1 69.5(3) . 20_656
C5 C1 Na1 69.8(3) . 20_656
Zr2 C1 Na1 149.0(2) . 20_656
Zr1 C1 Na1 122.8(2) . 20_656
Na2 C1 Na1 69.75(14) . 20_656
C3 C2 C1 112.8(5) . .
C3 C2 Zr1 79.4(3) . .
C1 C2 Zr1 69.5(3) . .
C3 C2 Na1 71.7(3) . 20_656
C1 C2 Na1 80.6(3) . 20_656
Zr1 C2 Na1 125.6(2) . 20_656
C3 C2 H2 122(4) . .
C1 C2 H2 124(4) . .
Zr1 C2 H2 111(4) . .
Na1 C2 H2 124(4) 20_656 .
C4 C3 C2 106.2(5) . .
C4 C3 C6 125.4(5) . .
C2 C3 C6 127.7(5) . .
C4 C3 Zr1 72.4(3) . .
C2 C3 Zr1 68.1(3) . .
C6 C3 Zr1 131.9(4) . .
C4 C3 Na1 75.4(3) . 20_656
C2 C3 Na1 77.4(3) . 20_656
C6 C3 Na1 105.5(3) . 20_656
Zr1 C3 Na1 122.7(2) . 20_656
C3 C4 C5 109.2(5) . .
C3 C4 Zr1 76.7(3) . .
C5 C4 Zr1 68.7(3) . .
C3 C4 Na1 74.4(3) . 20_656
C5 C4 Na1 77.6(3) . 20_656
Zr1 C4 Na1 124.3(2) . 20_656
C3 C4 Na2 149.1(4) . 27_565
C5 C4 Na2 82.7(3) . 27_565
Zr1 C4 Na2 81.79(16) . 27_565
Na1 C4 Na2 136.6(2) 20_656 27_565
C3 C4 H4 124(4) . .
C5 C4 H4 126(4) . .
Zr1 C4 H4 129(4) . .
Na1 C4 H4 107(4) 20_656 .
Na2 C4 H4 57(4) 27_565 .
C4 C5 C1 110.7(5) . .
C4 C5 Zr1 78.4(3) . .
C1 C5 Zr1 70.4(3) . .
C4 C5 Na1 71.8(3) . 20_656
C1 C5 Na1 79.9(3) . 20_656
Zr1 C5 Na1 126.5(2) . 20_656
C4 C5 Na2 137.6(4) . .
C1 C5 Na2 60.2(3) . .
Zr1 C5 Na2 126.0(2) . .
Na1 C5 Na2 65.84(13) 20_656 .
C4 C5 H5 122(3) . .
C1 C5 H5 127(3) . .
Zr1 C5 H5 116(3) . .
Na1 C5 H5 117(3) 20_656 .
Na2 C5 H5 81(3) . .
C7 C6 C8 110.9(6) . .
C7 C6 C3 110.7(5) . .
C8 C6 C3 112.2(5) . .
C7 C6 C9 108.6(6) . .
C8 C6 C9 107.5(6) . .
C3 C6 C9 106.8(5) . .
C6 C7 H7A 109.5 . .
C6 C7 H7B 109.5 . .
H7A C7 H7B 109.5 . .
C6 C7 H7C 109.5 . .
H7A C7 H7C 109.5 . .
H7B C7 H7C 109.5 . .
C6 C8 H8A 109.5 . .
C6 C8 H8B 109.5 . .
H8A C8 H8B 109.5 . .
C6 C8 H8C 109.5 . .
H8A C8 H8C 109.5 . .
H8B C8 H8C 109.5 . .
C6 C9 Na1 94.9(4) . 20_656
C6 C9 H9A 109.5 . .
Na1 C9 H9A 155.4 20_656 .
C6 C9 H9B 109.5 . .
Na1 C9 H9B 63.3 20_656 .
H9A C9 H9B 109.5 . .
C6 C9 H9C 109.5 . .
Na1 C9 H9C 57.0 20_656 .
H9A C9 H9C 109.5 . .
H9B C9 H9C 109.5 . .
C11 C10 C14 109.4(6) . .
C11 C10 Zr1 70.7(3) . .
C14 C10 Zr1 78.0(3) . .
C11 C10 H10A 125.0 . .
C14 C10 H10A 125.0 . .
Zr1 C10 H10A 125.0 . .
C12 C11 C10 107.7(6) . .
C12 C11 Zr1 74.2(3) . .
C10 C11 Zr1 76.9(3) . .
C12 C11 H11A 125.5 . .
C10 C11 H11A 125.5 . .
Zr1 C11 H11A 125.5 . .
C11 C12 C13 108.0(6) . .
C11 C12 Zr1 72.9(3) . .
C13 C12 Zr1 76.8(3) . .
C11 C12 H12A 125.5 . .
C13 C12 H12A 125.5 . .
Zr1 C12 H12A 125.5 . .
C12 C13 C14 108.7(6) . .
C12 C13 Zr1 70.8(3) . .
C14 C13 Zr1 77.4(3) . .
C12 C13 H13A 125.3 . .
C14 C13 H13A 125.3 . .
Zr1 C13 H13A 125.3 . .
C10 C14 C13 106.1(5) . .
C10 C14 C15 125.5(6) . .
C13 C14 C15 127.2(6) . .
C10 C14 Zr1 70.5(3) . .
C13 C14 Zr1 71.0(3) . .
C15 C14 Zr1 132.8(4) . .
C18 C15 C14 112.7(6) . .
C18 C15 C16 110.3(7) . .
C14 C15 C16 110.7(6) . .
C18 C15 C17 108.8(7) . .
C14 C15 C17 105.7(5) . .
C16 C15 C17 108.4(6) . .
C15 C16 H16A 109.5 . .
C15 C16 H16B 109.5 . .
H16A C16 H16B 109.5 . .
C15 C16 H16C 109.5 . .
H16A C16 H16C 109.5 . .
H16B C16 H16C 109.5 . .
C15 C17 H17A 109.5 . .
C15 C17 H17B 109.5 . .
H17A C17 H17B 109.5 . .
C15 C17 H17C 109.5 . .
H17A C17 H17C 109.5 . .
H17B C17 H17C 109.5 . .
C15 C18 H18A 109.5 . .
C15 C18 H18B 109.5 . .
H18A C18 H18B 109.5 . .
C15 C18 H18C 109.5 . .
H18A C18 H18C 109.5 . .
H18B C18 H18C 109.5 . .
C23 C19 C20 101.3(5) . .
C23 C19 Zr1 124.4(4) . .
C20 C19 Zr1 126.4(4) . .
C23 C19 Zr2 74.7(3) . .
C20 C19 Zr2 75.9(3) . .
Zr1 C19 Zr2 89.46(18) . .
C23 C19 Na1 99.5(3) . .
C20 C19 Na1 113.6(4) . .
Zr1 C19 Na1 87.18(18) . .
Zr2 C19 Na1 170.0(3) . .
C21 C20 C19 112.7(5) . .
C21 C20 Zr2 81.4(3) . .
C19 C20 Zr2 69.1(3) . .
C21 C20 H20A 123.4 . .
C19 C20 H20A 123.4 . .
Zr2 C20 H20A 123.4 . .
C20 C21 C22 106.9(5) . .
C20 C21 C24 128.2(5) . .
C22 C21 C24 123.9(5) . .
C20 C21 Zr2 66.8(3) . .
C22 C21 Zr2 72.7(3) . .
C24 C21 Zr2 134.3(4) . .
C21 C22 C23 107.0(5) . .
C21 C22 Zr2 76.0(3) . .
C23 C22 Zr2 66.9(3) . .
C21 C22 H22A 126.4 . .
C23 C22 H22A 126.4 . .
Zr2 C22 H22A 126.4 . .
C22 C23 C19 112.2(5) . .
C22 C23 Zr2 80.4(3) . .
C19 C23 Zr2 70.2(3) . .
C22 C23 Na1 125.1(4) . .
C19 C23 Na1 52.6(3) . .
Zr2 C23 Na1 122.3(2) . .
C22 C23 H23A 123.6 . .
C19 C23 H23A 123.6 . .
Zr2 C23 H23A 123.6 . .
Na1 C23 H23A 86.8 . .
C25 C24 C27 110.7(6) . .
C25 C24 C26 109.1(6) . .
C27 C24 C26 108.0(6) . .
C25 C24 C21 111.1(5) . .
C27 C24 C21 110.9(6) . .
C26 C24 C21 106.9(5) . .
C24 C25 H25A 109.5 . .
C24 C25 H25B 109.5 . .
H25A C25 H25B 109.5 . .
C24 C25 H25C 109.5 . .
H25A C25 H25C 109.5 . .
H25B C25 H25C 109.5 . .
C24 C26 H26A 109.5 . .
C24 C26 H26B 109.5 . .
H26A C26 H26B 109.5 . .
C24 C26 H26C 109.5 . .
H26A C26 H26C 109.5 . .
H26B C26 H26C 109.5 . .
C24 C27 H27A 109.5 . .
C24 C27 H27B 109.5 . .
H27A C27 H27B 109.5 . .
C24 C27 H27C 109.5 . .
H27A C27 H27C 109.5 . .
H27B C27 H27C 109.5 . .
C29 C28 C32 110.0(6) . .
C29 C28 Zr2 71.0(3) . .
C32 C28 Zr2 77.4(3) . .
C29 C28 H28A 124.7 . .
C32 C28 H28A 124.7 . .
Zr2 C28 H28A 124.7 . .
C28 C29 C30 106.8(6) . .
C28 C29 Zr2 76.7(3) . .
C30 C29 Zr2 74.2(3) . .
C28 C29 H29A 125.8 . .
C30 C29 H29A 125.8 . .
Zr2 C29 H29A 125.8 . .
C31 C30 C29 108.1(6) . .
C31 C30 Zr2 76.8(3) . .
C29 C30 Zr2 72.7(3) . .
C31 C30 H30A 125.5 . .
C29 C30 H30A 125.5 . .
Zr2 C30 H30A 125.5 . .
C30 C31 C32 109.1(6) . .
C30 C31 Zr2 71.1(3) . .
C32 C31 Zr2 76.7(3) . .
C30 C31 H31A 125.2 . .
C32 C31 H31A 125.2 . .
Zr2 C31 H31A 125.2 . .
C31 C32 C28 106.0(5) . .
C31 C32 C33 126.9(6) . .
C28 C32 C33 126.0(5) . .
C31 C32 Zr2 71.8(3) . .
C28 C32 Zr2 70.9(3) . .
C33 C32 Zr2 131.5(4) . .
C36 C33 C32 113.2(5) . .
C36 C33 C35 107.9(7) . .
C32 C33 C35 111.1(6) . .
C36 C33 C34 109.8(7) . .
C32 C33 C34 107.2(6) . .
C35 C33 C34 107.5(7) . .
C33 C34 H34A 109.5 . .
C33 C34 H34B 109.5 . .
H34A C34 H34B 109.5 . .
C33 C34 H34C 109.5 . .
H34A C34 H34C 109.5 . .
H34B C34 H34C 109.5 . .
C33 C35 H35A 109.5 . .
C33 C35 H35B 109.5 . .
H35A C35 H35B 109.5 . .
C33 C35 H35C 109.5 . .
H35A C35 H35C 109.5 . .
H35B C35 H35C 109.5 . .
C33 C36 H36A 109.5 . .
C33 C36 H36B 109.5 . .
H36A C36 H36B 109.5 . .
C33 C36 H36C 109.5 . .
H36A C36 H36C 109.5 . .
H36B C36 H36C 109.5 . .
C38 C37 C38 143(4) 8 .
C41 C38 C37 150(3) . .
C41 C38 C39 91.3(18) . .
C37 C38 C39 119(3) . .
C40 C39 C38 96(2) . .
C39 C40 C39 149(3) 8 .

loop_
_geom_bond_atom_site_label_1
_geom_bond_atom_site_label_2
_geom_bond_distance
_geom_bond_site_symmetry_2
Zr1 C19 2.341(5) .
Zr1 C1 2.390(5) .
Zr1 C5 2.441(5) .
Zr1 C11 2.464(6) .
Zr1 C2 2.474(6) .
Zr1 C12 2.480(6) .
Zr1 C10 2.543(6) .
Zr1 C13 2.556(6) .
Zr1 C4 2.568(5) .
Zr1 C3 2.622(5) .
Zr1 C14 2.638(6) .
Zr1 Zr2 3.3076(7) .
Zr1 H3 1.94(6) .
Zr2 C19 2.358(5) .
Zr2 C1 2.367(5) .
Zr2 C23 2.418(5) .
Zr2 C20 2.448(5) .
Zr2 C29 2.470(5) .
Zr2 C30 2.490(6) .
Zr2 C28 2.543(5) .
Zr2 C31 2.563(6) .
Zr2 C22 2.591(6) .
Zr2 C32 2.626(5) .
Zr2 C21 2.633(6) .
Zr2 H1 1.91(5) .
Na1 C19 2.446(6) .
Na1 C3 2.648(6) 27_565
Na1 C4 2.661(6) 27_565
Na1 C2 2.723(6) 27_565
Na1 C5 2.735(6) 27_565
Na1 C1 2.869(6) 27_565
Na1 C9 2.907(8) 27_565
Na1 C23 3.035(6) .
Na1 Na2 3.171(4) 27_565
Na1 H3 2.31(6) .
Na2 C1 2.670(6) .
Na2 C4 2.997(6) 20_656
Na2 C5 3.076(6) .
Na2 Na1 3.171(4) 20_656
Na2 Zr1 3.658(2) 20_656
Na2 H1 2.09(5) .
C1 C2 1.451(8) .
C1 C5 1.470(7) .
C1 Na1 2.869(6) 20_656
C2 C3 1.432(7) .
C2 Na1 2.723(6) 20_656
C2 H2 0.82(5) .
C3 C4 1.386(8) .
C3 C6 1.547(7) .
C3 Na1 2.648(6) 20_656
C4 C5 1.424(8) .
C4 Na1 2.661(6) 20_656
C4 Na2 2.998(6) 27_565
C4 H4 0.89(6) .
C5 Na1 2.735(6) 20_656
C5 H5 0.93(5) .
C6 C7 1.526(9) .
C6 C8 1.527(9) .
C6 C9 1.542(9) .
C7 H7A 0.9600 .
C7 H7B 0.9600 .
C7 H7C 0.9600 .
C8 H8A 0.9600 .
C8 H8B 0.9600 .
C8 H8C 0.9600 .
C9 Na1 2.907(8) 20_656
C9 H9A 0.9600 .
C9 H9B 0.9600 .
C9 H9C 0.9600 .
C10 C11 1.402(9) .
C10 C14 1.411(8) .
C10 H10A 0.9800 .
C11 C12 1.400(9) .
C11 H11A 0.9800 .
C12 C13 1.406(9) .
C12 H12A 0.9800 .
C13 C14 1.417(8) .
C13 H13A 0.9800 .
C14 C15 1.532(8) .
C15 C18 1.509(10) .
C15 C16 1.530(10) .
C15 C17 1.540(9) .
C16 H16A 0.9600 .
C16 H16B 0.9600 .
C16 H16C 0.9600 .
C17 H17A 0.9600 .
C17 H17B 0.9600 .
C17 H17C 0.9600 .
C18 H18A 0.9600 .
C18 H18B 0.9600 .
C18 H18C 0.9600 .
C19 C23 1.439(8) .
C19 C20 1.450(7) .
C20 C21 1.401(8) .
C20 H20A 0.9800 .
C21 C22 1.412(8) .
C21 C24 1.537(8) .
C22 C23 1.417(7) .
C22 H22A 0.9800 .
C23 H23A 0.9800 .
C24 C25 1.520(10) .
C24 C27 1.527(10) .
C24 C26 1.538(10) .
C25 H25A 0.9600 .
C25 H25B 0.9600 .
C25 H25C 0.9600 .
C26 H26A 0.9600 .
C26 H26B 0.9600 .
C26 H26C 0.9600 .
C27 H27A 0.9600 .
C27 H27B 0.9600 .
C27 H27C 0.9600 .
C28 C29 1.396(9) .
C28 C32 1.410(8) .
C28 H28A 0.9800 .
C29 C30 1.414(9) .
C29 H29A 0.9800 .
C30 C31 1.400(9) .
C30 H30A 0.9800 .
C31 C32 1.409(8) .
C31 H31A 0.9800 .
C32 C33 1.510(9) .
C33 C36 1.508(10) .
C33 C35 1.517(10) .
C33 C34 1.537(9) .
C34 H34A 0.9600 .
C34 H34B 0.9600 .
C34 H34C 0.9600 .
C35 H35A 0.9600 .
C35 H35B 0.9600 .
C35 H35C 0.9600 .
C36 H36A 0.9600 .
C36 H36B 0.9600 .
C36 H36C 0.9600 .
C37 C38 1.26(2) 8
C37 C38 1.26(2) .
C38 C41 1.35(2) .
C38 C39 1.57(3) .
C39 C40 1.52(2) .
C40 C39 1.52(2) 8
